data_4313228
loop_
_publ_author_name
' Simon R. Bayly '
' Zhiquiang Xu '
' Brian O. Patrick '
' Steven J. Rettig '
' Maren Pink '
' Robert C. Thompson '
' Chris Orvig '

_publ_section_title
;
 dlf Complexes with Uniform Coordination Geometry: Structural and Magnetic
 Properties of an LnNi2 Core Supported by a Heptadentate Amine Phenol
 Ligand
;
_journal_name_full 'Inorganic Chemistry'
_journal_page_first 1576
_journal_page_last 1583
_journal_paper_doi 10.1021/ic0205278
_journal_volume 42
_journal_year 2003
_chemical_formula_sum 'C59 H88 Cl N8 Ni2 O16 Pr'
_chemical_formula_weight 1459.15
_chemical_name_systematic
;
?
;
_space_group_IT_number 15
_symmetry_cell_setting monoclinic
_symmetry_space_group_name_Hall '-C 2yc'
_symmetry_space_group_name_H-M 'C 1 2/c 1'
_atom_sites_solution_hydrogens geom
_atom_sites_solution_primary direct
_atom_sites_solution_secondary difmap
_audit_creation_method SHELXL-97
_cell_angle_alpha 90.00
_cell_angle_beta 122.064(2)
_cell_angle_gamma 90.00
_cell_formula_units_Z 8
_cell_length_a 31.892(3)
_cell_length_b 16.3008(7)
_cell_length_c 30.660(3)
_cell_measurement_reflns_used 34651
_cell_measurement_temperature 180(2)
_cell_measurement_theta_max 30.5
_cell_measurement_theta_min 1.8
_cell_volume 13507.7(19)
_computing_cell_refinement 'd*TREK (MSC, 1996-1998)'
_computing_data_collection 'd*TREK (MSC, 1996-1998)'
_computing_data_reduction 'd*TREK (MSC, 1996-1998)'
_computing_structure_refinement 'SHELXL-97 (Sheldrick, 1997)'
_diffrn_ambient_temperature 180(2)
_diffrn_detector_area_resol_mean 11.76
_diffrn_measured_fraction_theta_full 0.861
_diffrn_measured_fraction_theta_max 0.861
_diffrn_measurement_device_type 'Rigaku/ADSC CCD'
_diffrn_measurement_method 'area detector'
_diffrn_radiation_monochromator graphite
_diffrn_radiation_source 'fine-focus sealed tube'
_diffrn_radiation_type MoK\a
_diffrn_radiation_wavelength 0.71069
_diffrn_reflns_av_R_equivalents 0.0000
_diffrn_reflns_av_sigmaI/netI 0.1098
_diffrn_reflns_limit_h_max 38
_diffrn_reflns_limit_h_min -40
_diffrn_reflns_limit_k_max 15
_diffrn_reflns_limit_k_min -22
_diffrn_reflns_limit_l_max 35
_diffrn_reflns_limit_l_min -39
_diffrn_reflns_number 17833
_diffrn_reflns_theta_full 30.55
_diffrn_reflns_theta_max 30.55
_diffrn_reflns_theta_min 1.84
_diffrn_standards_decay_% 0
_diffrn_standards_interval_count 0
_diffrn_standards_interval_time 0
_diffrn_standards_number 0
_exptl_absorpt_coefficient_mu 1.370
_exptl_absorpt_correction_T_max 1.000
_exptl_absorpt_correction_T_min 0.800
_exptl_absorpt_correction_type multi-scan
_exptl_crystal_colour purple
_exptl_crystal_density_diffrn 1.435
_exptl_crystal_density_method 'not measured'
_exptl_crystal_description irregular
_exptl_crystal_F_000 6064
_exptl_crystal_size_max 0.30
_exptl_crystal_size_mid 0.25
_exptl_crystal_size_min 0.15
_refine_diff_density_max 2.347
_refine_diff_density_min -2.330
_refine_diff_density_rms 0.174
_refine_ls_extinction_method none
_refine_ls_goodness_of_fit_ref 0.969
_refine_ls_hydrogen_treatment mixed
_refine_ls_matrix_type full
_refine_ls_number_parameters 809
_refine_ls_number_reflns 17833
_refine_ls_number_restraints 0
_refine_ls_restrained_S_all 0.969
_refine_ls_R_factor_all 0.1197
_refine_ls_R_factor_gt 0.0694
_refine_ls_shift/su_max 0.665
_refine_ls_shift/su_mean 0.015
_refine_ls_structure_factor_coef Fsqd
_refine_ls_weighting_details 'calc w=1/[\s^2^(Fo^2^)+(0.1125P)^2^+0.0000P] where P=(Fo^2^+2Fc^2^)/3'
_refine_ls_weighting_scheme calc
_refine_ls_wR_factor_gt 0.1828
_refine_ls_wR_factor_ref 0.2055
_reflns_number_gt 9332
_reflns_number_total 17833
_reflns_threshold_expression >2sigma(I)
_cod_data_source_file ic0205278_3.cif
_cod_data_source_block co216/NPrNi2
_cod_original_cell_volume 13508(2)
_cod_original_sg_symbol_H-M 'C 2/c'
_cod_database_code 4313228

loop_
_symmetry_equiv_pos_as_xyz
'x, y, z'
'-x, y, -z+1/2'
'x+1/2, y+1/2, z'
'-x+1/2, y+1/2, -z+1/2'
'-x, -y, -z'
'x, -y, z-1/2'
'-x+1/2, -y+1/2, -z'
'x+1/2, -y+1/2, z-1/2'

loop_
_atom_site_label
_atom_site_type_symbol
_atom_site_fract_x
_atom_site_fract_y
_atom_site_fract_z
_atom_site_U_iso_or_equiv
_atom_site_adp_type
_atom_site_occupancy
_atom_site_symmetry_multiplicity
_atom_site_calc_flag
_atom_site_refinement_flags
_atom_site_disorder_assembly
_atom_site_disorder_group
C1 C 0.4002(2) 0.4409(3) 0.4012(2) 0.0323(13) Uani 1 1 d . . .
C2 C 0.4473(2) 0.4294(4) 0.4446(3) 0.0415(15) Uani 1 1 d . . .
H2 H 0.4596 0.4656 0.4731 0.050 Uiso 1 1 calc R . .
C3 C 0.4760(3) 0.3646(5) 0.4458(3) 0.054(2) Uani 1 1 d . . .
H3 H 0.5086 0.3581 0.4749 0.064 Uiso 1 1 calc R . .
C4 C 0.4585(3) 0.3093(5) 0.4057(4) 0.062(2) Uani 1 1 d . . .
H4 H 0.4781 0.2642 0.4073 0.074 Uiso 1 1 calc R . .
C5 C 0.4118(3) 0.3215(4) 0.3634(3) 0.0501(18) Uani 1 1 d . . .
H5 H 0.3995 0.2842 0.3354 0.060 Uiso 1 1 calc R . .
C6 C 0.3820(2) 0.3857(4) 0.3600(3) 0.0359(14) Uani 1 1 d . . .
C7 C 0.3322(2) 0.3996(3) 0.3141(3) 0.0403(16) Uani 1 1 d . . .
H7A H 0.3077 0.4006 0.3247 0.048 Uiso 1 1 calc R . .
H7B H 0.3236 0.3534 0.2899 0.048 Uiso 1 1 calc R . .
C8 C 0.3617(2) 0.4835(4) 0.2665(3) 0.0390(14) Uani 1 1 d . . .
H8A H 0.3455 0.5157 0.2342 0.047 Uiso 1 1 calc R . .
H8B H 0.3677 0.4274 0.2585 0.047 Uiso 1 1 calc R . .
C9 C 0.4115(3) 0.5237(4) 0.3060(3) 0.0403(15) Uani 1 1 d . . .
H9A H 0.4308 0.4859 0.3353 0.048 Uiso 1 1 calc R . .
H9B H 0.4308 0.5341 0.2898 0.048 Uiso 1 1 calc R . .
C10 C 0.2381(2) 0.5756(4) 0.2949(2) 0.0304(12) Uani 1 1 d . . .
C11 C 0.2033(2) 0.5131(4) 0.2832(2) 0.0378(14) Uani 1 1 d . . .
H11 H 0.2116 0.4681 0.3060 0.045 Uiso 1 1 calc R . .
C12 C 0.1566(2) 0.5168(5) 0.2380(3) 0.0506(18) Uani 1 1 d . . .
H12 H 0.1328 0.4752 0.2306 0.061 Uiso 1 1 calc R . .
C13 C 0.1449(2) 0.5808(5) 0.2042(3) 0.0503(18) Uani 1 1 d . . .
H13 H 0.1130 0.5831 0.1736 0.060 Uiso 1 1 calc R . .
C14 C 0.1787(2) 0.6414(4) 0.2141(2) 0.0446(16) Uani 1 1 d . . .
H14 H 0.1699 0.6851 0.1902 0.054 Uiso 1 1 calc R . .
C15 C 0.2259(2) 0.6396(4) 0.2590(2) 0.0352(13) Uani 1 1 d . . .
C16 C 0.2636(2) 0.7031(4) 0.2690(2) 0.0353(14) Uani 1 1 d . . .
H16A H 0.2493 0.7441 0.2409 0.042 Uiso 1 1 calc R . .
H16B H 0.2743 0.7317 0.3017 0.042 Uiso 1 1 calc R . .
C17 C 0.3460(2) 0.7204(4) 0.2786(2) 0.0362(14) Uani 1 1 d . . .
H17A H 0.3569 0.7556 0.3091 0.043 Uiso 1 1 calc R . .
H17B H 0.3331 0.7560 0.2480 0.043 Uiso 1 1 calc R . .
C18 C 0.3889(2) 0.6690(4) 0.2857(3) 0.0419(15) Uani 1 1 d . . .
H18A H 0.3796 0.6444 0.2522 0.050 Uiso 1 1 calc R . .
H18B H 0.4178 0.7051 0.2968 0.050 Uiso 1 1 calc R . .
C19 C 0.3735(2) 0.7022(3) 0.4896(2) 0.0321(13) Uani 1 1 d . . .
C20 C 0.3907(2) 0.7171(4) 0.5415(2) 0.0357(14) Uani 1 1 d . . .
H20 H 0.3824 0.6797 0.5595 0.043 Uiso 1 1 calc R . .
C21 C 0.4194(2) 0.7848(4) 0.5671(3) 0.0395(15) Uani 1 1 d . . .
H21 H 0.4303 0.7939 0.6022 0.047 Uiso 1 1 calc R . .
C22 C 0.4320(2) 0.8390(4) 0.5416(3) 0.0440(17) Uani 1 1 d . . .
H22 H 0.4527 0.8845 0.5593 0.053 Uiso 1 1 calc R . .
C23 C 0.4142(2) 0.8270(3) 0.4894(2) 0.0368(14) Uani 1 1 d . . .
H23 H 0.4223 0.8655 0.4717 0.044 Uiso 1 1 calc R . .
C24 C 0.3848(2) 0.7596(3) 0.4630(2) 0.0305(12) Uani 1 1 d . . .
C25 C 0.3640(2) 0.7451(3) 0.4071(2) 0.0319(13) Uani 1 1 d . . .
H25A H 0.3700 0.7944 0.3923 0.038 Uiso 1 1 calc R . .
H25B H 0.3277 0.7379 0.3896 0.038 Uiso 1 1 calc R . .
C26 C 0.4318(2) 0.6936(4) 0.3987(2) 0.0363(14) Uani 1 1 d . . .
H26A H 0.4584 0.7029 0.4350 0.044 Uiso 1 1 calc R . .
H26B H 0.4271 0.7449 0.3793 0.044 Uiso 1 1 calc R . .
C27 C 0.4463(2) 0.6237(4) 0.3759(2) 0.0372(14) Uani 1 1 d . . .
H27A H 0.4742 0.6411 0.3725 0.045 Uiso 1 1 calc R . .
H27B H 0.4571 0.5754 0.3990 0.045 Uiso 1 1 calc R . .
C45 C 0.2094(3) 0.5076(4) 0.5430(2) 0.0404(15) Uani 1 1 d . . .
H45A H 0.2442 0.4904 0.5660 0.049 Uiso 1 1 calc R . .
H45B H 0.1916 0.4965 0.5608 0.049 Uiso 1 1 calc R . .
C44 C 0.2074(3) 0.5989(4) 0.5320(3) 0.0439(16) Uani 1 1 d . . .
H44A H 0.1728 0.6182 0.5149 0.053 Uiso 1 1 calc R . .
H44B H 0.2272 0.6291 0.5648 0.053 Uiso 1 1 calc R . .
C43 C 0.2812(2) 0.6365(4) 0.5273(3) 0.0428(16) Uani 1 1 d . . .
H43A H 0.2911 0.6508 0.5026 0.051 Uiso 1 1 calc R . .
H43B H 0.2872 0.6851 0.5492 0.051 Uiso 1 1 calc R . .
C42 C 0.3125(2) 0.5685(4) 0.5601(2) 0.0381(14) Uani 1 1 d . . .
C37 C 0.3120(2) 0.4922(4) 0.5375(2) 0.0346(13) Uani 1 1 d . . .
C38 C 0.3402(2) 0.4281(5) 0.5691(3) 0.0451(16) Uani 1 1 d . . .
H38 H 0.3390 0.3764 0.5542 0.054 Uiso 1 1 calc R . .
C39 C 0.3705(3) 0.4377(6) 0.6223(3) 0.062(2) Uani 1 1 d . . .
H39 H 0.3896 0.3930 0.6434 0.074 Uiso 1 1 calc R . .
C40 C 0.3722(3) 0.5130(6) 0.6443(3) 0.067(3) Uani 1 1 d . . .
H40 H 0.3936 0.5208 0.6803 0.081 Uiso 1 1 calc R . .
C41 C 0.3427(3) 0.5767(5) 0.6133(3) 0.056(2) Uani 1 1 d . . .
H41 H 0.3431 0.6274 0.6288 0.067 Uiso 1 1 calc R . .
C36 C 0.1315(2) 0.4637(4) 0.4664(3) 0.0418(15) Uani 1 1 d . . .
H36A H 0.1216 0.5074 0.4816 0.050 Uiso 1 1 calc R . .
H36B H 0.1188 0.4109 0.4709 0.050 Uiso 1 1 calc R . .
C35 C 0.1076(2) 0.4805(4) 0.4090(3) 0.0398(14) Uani 1 1 d . . .
H35A H 0.1086 0.4303 0.3914 0.048 Uiso 1 1 calc R . .
H35B H 0.0726 0.4965 0.3936 0.048 Uiso 1 1 calc R . .
C34 C 0.1205(2) 0.5600(4) 0.3483(3) 0.0391(15) Uani 1 1 d . . .
H34A H 0.0844 0.5695 0.3265 0.047 Uiso 1 1 calc R . .
H34B H 0.1284 0.5101 0.3356 0.047 Uiso 1 1 calc R . .
C33 C 0.1477(2) 0.6325(3) 0.3444(2) 0.0343(13) Uani 1 1 d . . .
C28 C 0.1995(2) 0.6336(3) 0.3709(2) 0.0313(12) Uani 1 1 d . . .
C29 C 0.2226(2) 0.7020(4) 0.3662(2) 0.0362(14) Uani 1 1 d . . .
H29 H 0.2576 0.7058 0.3860 0.043 Uiso 1 1 calc R . .
C30 C 0.1948(3) 0.7648(4) 0.3328(3) 0.0432(16) Uani 1 1 d . . .
H30 H 0.2112 0.8104 0.3291 0.052 Uiso 1 1 calc R . .
C31 C 0.1438(3) 0.7622(4) 0.3047(3) 0.0473(17) Uani 1 1 d . . .
H31 H 0.1251 0.8047 0.2811 0.057 Uiso 1 1 calc R . .
C32 C 0.1203(2) 0.6968(4) 0.3116(2) 0.0417(15) Uani 1 1 d . . .
H32 H 0.0852 0.6956 0.2939 0.050 Uiso 1 1 calc R . .
C54 C 0.2047(2) 0.3736(4) 0.5032(2) 0.0389(14) Uani 1 1 d . . .
H54A H 0.1902 0.3419 0.5196 0.047 Uiso 1 1 calc R . .
H54B H 0.2411 0.3728 0.5265 0.047 Uiso 1 1 calc R . .
C53 C 0.1902(2) 0.3346(4) 0.4520(2) 0.0381(14) Uani 1 1 d . . .
H53A H 0.2070 0.2810 0.4581 0.046 Uiso 1 1 calc R . .
H53B H 0.1540 0.3250 0.4315 0.046 Uiso 1 1 calc R . .
C52 C 0.1850(2) 0.3587(4) 0.3703(2) 0.0355(13) Uani 1 1 d . . .
H52A H 0.1834 0.4052 0.3487 0.043 Uiso 1 1 calc R . .
H52B H 0.1509 0.3379 0.3557 0.043 Uiso 1 1 calc R . .
C51 C 0.2160(2) 0.2923(3) 0.3683(2) 0.0337(13) Uani 1 1 d . . .
C46 C 0.2644(2) 0.3125(3) 0.3813(2) 0.0303(12) Uani 1 1 d . . .
C47 C 0.2943(3) 0.2503(4) 0.3801(2) 0.0391(14) Uani 1 1 d . . .
H47 H 0.3264 0.2630 0.3873 0.047 Uiso 1 1 calc R . .
C48 C 0.2769(3) 0.1700(4) 0.3686(2) 0.0448(16) Uani 1 1 d . . .
H48 H 0.2978 0.1281 0.3691 0.054 Uiso 1 1 calc R . .
C49 C 0.2298(3) 0.1503(4) 0.3563(2) 0.0425(16) Uani 1 1 d . . .
H49 H 0.2183 0.0954 0.3482 0.051 Uiso 1 1 calc R . .
C50 C 0.1996(2) 0.2114(3) 0.3559(2) 0.0371(15) Uani 1 1 d . . .
H50 H 0.1670 0.1980 0.3471 0.044 Uiso 1 1 calc R . .
C55 C 0.4254(3) 0.4939(5) 0.5440(3) 0.060(2) Uani 1 1 d . . .
H55A H 0.4258 0.5511 0.5345 0.090 Uiso 1 1 calc R . .
H55B H 0.4569 0.4676 0.5538 0.090 Uiso 1 1 calc R . .
H55C H 0.4208 0.4920 0.5732 0.090 Uiso 1 1 calc R . .
C56 C 0.1999(3) 0.4233(5) 0.1631(4) 0.074(3) Uani 1 1 d . . .
H56A H 0.1980 0.3887 0.1882 0.111 Uiso 1 1 calc R . .
H56B H 0.2146 0.3919 0.1473 0.111 Uiso 1 1 calc R . .
H56C H 0.1665 0.4409 0.1364 0.111 Uiso 1 1 calc R . .
C57 C 0.4746(5) 0.1239(10) 0.3102(5) 0.131(5) Uani 1 1 d . . .
C58 C 0.4824(6) 0.369(2) 0.2792(5) 0.288(18) Uani 1 1 d . . .
C59 C 0.4194(5) 0.2597(11) 0.5069(7) 0.161(8) Uani 1 1 d . . .
Cl1 Cl 0.53092(15) 0.0812(2) 0.6143(2) 0.0672(12) Uani 0.50 1 d P . .
Cl2 Cl 0.0000 0.1464(3) 0.2500 0.1173(16) Uani 1 2 d S . .
N1 N 0.32853(19) 0.4793(3) 0.28664(19) 0.0339(11) Uani 1 1 d . . .
N2 N 0.30699(18) 0.6625(3) 0.27196(18) 0.0317(11) Uani 1 1 d . . .
N3 N 0.38508(17) 0.6721(3) 0.39581(18) 0.0302(10) Uani 1 1 d . . .
N4 N 0.13494(18) 0.5478(3) 0.4019(2) 0.0376(12) Uani 1 1 d . . .
N5 N 0.2271(2) 0.6168(3) 0.4980(2) 0.0380(12) Uani 1 1 d . . .
N6 N 0.20427(19) 0.3889(3) 0.42350(19) 0.0346(11) Uani 1 1 d . . .
N7 N 0.40322(18) 0.6016(3) 0.3248(2) 0.0350(11) Uani 1 1 d . . .
N8 N 0.18650(19) 0.4600(3) 0.4947(2) 0.0353(11) Uani 1 1 d . . .
Ni1 Ni 0.34322(3) 0.58222(4) 0.33438(3) 0.02720(17) Uani 1 1 d . . .
Ni2 Ni 0.20950(3) 0.51504(4) 0.44845(3) 0.02848(17) Uani 1 1 d . . .
O1 O 0.37181(14) 0.5052(2) 0.39871(15) 0.0287(9) Uani 1 1 d . . .
O2 O 0.28164(14) 0.5737(2) 0.33891(14) 0.0301(9) Uani 1 1 d . . .
O3 O 0.34684(15) 0.6364(2) 0.46532(15) 0.0358(10) Uani 1 1 d . . .
O4 O 0.22681(14) 0.5699(2) 0.39998(16) 0.0335(9) Uani 1 1 d . . .
O5 O 0.28369(14) 0.4840(2) 0.48632(15) 0.0303(8) Uani 1 1 d . . .
O6 O 0.28047(15) 0.3896(2) 0.39372(16) 0.0346(9) Uani 1 1 d . . .
O7 O 0.38494(16) 0.4506(3) 0.50041(17) 0.0453(11) Uani 1 1 d . . .
O8 O 0.4964(10) 0.0960(16) 0.5681(11) 0.197(10) Uiso 0.50 1 d P . .
O9 O 0.5719(6) 0.0878(10) 0.6134(9) 0.150(8) Uani 0.50 1 d P . .
O10 O 0.5340(10) 0.1324(11) 0.6505(11) 0.184(11) Uani 0.50 1 d P . .
O11 O 0.5185(8) 0.0031(11) 0.592(2) 0.43(4) Uani 0.50 1 d P . .
O12 O -0.0018(7) 0.1347(18) 0.1984(8) 0.181(11) Uani 0.50 1 d P . .
O13 O 0.0000 0.0664(10) 0.2500 0.38(2) Uani 1 2 d S . .
O14 O -0.0459(3) 0.1912(8) 0.2239(5) 0.195(6) Uani 1 1 d . . .
O15 O 0.22857(19) 0.4909(3) 0.1876(2) 0.0535(13) Uani 1 1 d . . .
O16 O 0.5028(3) 0.1623(8) 0.2934(4) 0.175(5) Uani 1 1 d . . .
O17 O 0.5136(5) 0.3801(8) 0.3251(5) 0.190(5) Uani 1 1 d . . .
O18 O 0.3983(4) 0.2924(5) 0.5280(4) 0.130(3) Uani 1 1 d . . .
O19 O 0.4426(4) 0.2316(7) 0.6241(5) 0.189(5) Uani 1 1 d . . .
Pr1 Pr 0.309225(11) 0.516805(18) 0.424291(12) 0.02668(10) Uani 1 1 d . . .

loop_
_atom_site_aniso_label
_atom_site_aniso_U_11
_atom_site_aniso_U_22
_atom_site_aniso_U_33
_atom_site_aniso_U_23
_atom_site_aniso_U_13
_atom_site_aniso_U_12
C1 0.028(3) 0.029(3) 0.039(3) 0.007(2) 0.017(3) 0.007(2)
C2 0.033(3) 0.048(4) 0.047(4) 0.013(3) 0.024(3) 0.007(3)
C3 0.035(4) 0.062(5) 0.070(5) 0.027(4) 0.031(4) 0.014(3)
C4 0.056(5) 0.057(5) 0.097(7) 0.030(5) 0.057(5) 0.027(4)
C5 0.059(5) 0.036(3) 0.078(5) 0.005(3) 0.052(4) 0.008(3)
C6 0.030(3) 0.034(3) 0.052(4) 0.002(3) 0.026(3) 0.002(2)
C7 0.041(4) 0.027(3) 0.067(5) -0.027(3) 0.038(3) -0.012(2)
C8 0.047(4) 0.039(3) 0.045(4) -0.003(3) 0.034(3) 0.004(3)
C9 0.048(4) 0.039(3) 0.051(4) 0.005(3) 0.038(3) 0.009(3)
C10 0.025(3) 0.044(3) 0.023(3) -0.003(2) 0.013(2) 0.004(2)
C11 0.033(3) 0.051(3) 0.030(3) -0.001(3) 0.017(3) -0.005(3)
C12 0.028(3) 0.071(5) 0.048(4) -0.005(4) 0.016(3) -0.014(3)
C13 0.025(3) 0.083(5) 0.035(4) -0.007(3) 0.011(3) 0.001(3)
C14 0.032(4) 0.065(4) 0.030(3) 0.002(3) 0.012(3) 0.013(3)
C15 0.032(3) 0.044(3) 0.028(3) -0.001(2) 0.015(3) 0.006(3)
C16 0.031(3) 0.041(3) 0.034(3) 0.006(2) 0.018(3) 0.009(2)
C17 0.040(4) 0.038(3) 0.038(4) 0.007(2) 0.026(3) 0.002(3)
C18 0.040(4) 0.046(4) 0.046(4) 0.011(3) 0.027(3) 0.004(3)
C19 0.026(3) 0.031(3) 0.034(3) -0.007(2) 0.013(3) -0.002(2)
C20 0.031(3) 0.040(3) 0.031(3) -0.002(2) 0.013(3) -0.003(2)
C21 0.032(3) 0.044(4) 0.036(4) -0.004(3) 0.014(3) 0.003(3)
C22 0.029(3) 0.034(3) 0.047(4) -0.013(3) 0.005(3) -0.003(2)
C23 0.027(3) 0.030(3) 0.046(4) 0.000(2) 0.015(3) 0.000(2)
C24 0.027(3) 0.028(3) 0.034(3) -0.002(2) 0.015(3) 0.001(2)
C25 0.032(3) 0.031(3) 0.033(3) -0.001(2) 0.017(3) -0.001(2)
C26 0.031(3) 0.042(3) 0.040(4) -0.002(3) 0.021(3) -0.007(2)
C27 0.029(3) 0.042(3) 0.044(4) 0.007(3) 0.022(3) 0.003(2)
C45 0.045(4) 0.051(4) 0.034(3) 0.001(3) 0.027(3) -0.002(3)
C44 0.052(4) 0.044(4) 0.050(4) -0.012(3) 0.036(4) -0.003(3)
C43 0.045(4) 0.039(3) 0.055(4) -0.012(3) 0.034(3) -0.008(3)
C42 0.031(3) 0.050(4) 0.036(3) -0.007(3) 0.020(3) -0.005(3)
C37 0.029(3) 0.051(4) 0.030(3) 0.001(3) 0.020(3) -0.003(3)
C38 0.033(3) 0.064(4) 0.038(4) 0.013(3) 0.019(3) -0.002(3)
C39 0.037(4) 0.100(7) 0.045(5) 0.030(4) 0.020(4) 0.002(4)
C40 0.048(5) 0.123(8) 0.034(4) -0.004(5) 0.024(4) -0.017(5)
C41 0.044(4) 0.092(6) 0.039(4) -0.020(4) 0.027(4) -0.014(4)
C36 0.037(4) 0.048(4) 0.053(4) 0.004(3) 0.033(3) -0.002(3)
C35 0.030(3) 0.048(3) 0.048(4) 0.009(3) 0.025(3) 0.005(3)
C34 0.030(3) 0.038(3) 0.045(4) 0.004(3) 0.017(3) -0.002(2)
C33 0.032(3) 0.034(3) 0.037(3) 0.004(2) 0.019(3) 0.004(2)
C28 0.032(3) 0.034(3) 0.030(3) 0.000(2) 0.018(3) 0.001(2)
C29 0.032(3) 0.039(3) 0.042(4) 0.001(3) 0.023(3) -0.001(2)
C30 0.053(4) 0.036(3) 0.051(4) 0.004(3) 0.034(4) 0.000(3)
C31 0.056(5) 0.034(3) 0.048(4) 0.014(3) 0.025(4) 0.011(3)
C32 0.034(4) 0.045(4) 0.040(4) 0.007(3) 0.015(3) 0.003(3)
C54 0.043(4) 0.038(3) 0.045(4) 0.003(3) 0.029(3) 0.002(3)
C53 0.043(4) 0.036(3) 0.043(4) 0.007(3) 0.028(3) 0.004(3)
C52 0.036(3) 0.037(3) 0.034(3) 0.001(2) 0.019(3) -0.004(2)
C51 0.041(4) 0.035(3) 0.028(3) -0.002(2) 0.020(3) -0.006(2)
C46 0.037(3) 0.031(3) 0.027(3) -0.005(2) 0.020(3) -0.009(2)
C47 0.049(4) 0.040(3) 0.035(3) -0.002(3) 0.027(3) -0.004(3)
C48 0.065(5) 0.039(3) 0.038(4) 0.000(3) 0.033(4) 0.002(3)
C49 0.063(5) 0.031(3) 0.034(3) -0.006(2) 0.026(3) -0.010(3)
C50 0.043(4) 0.034(3) 0.029(3) -0.004(2) 0.015(3) -0.017(3)
C55 0.031(4) 0.089(6) 0.046(4) 0.005(4) 0.011(3) -0.007(4)
C56 0.075(6) 0.052(5) 0.097(7) -0.027(4) 0.047(6) -0.010(4)
C57 0.090(9) 0.181(14) 0.093(9) 0.021(9) 0.029(7) -0.054(9)
C58 0.102(13) 0.67(5) 0.044(8) -0.096(17) 0.007(8) 0.04(2)
C59 0.116(12) 0.202(17) 0.210(18) 0.114(14) 0.118(13) 0.075(11)
Cl1 0.041(2) 0.049(2) 0.099(3) 0.024(2) 0.029(2) 0.0035(16)
Cl2 0.083(3) 0.117(4) 0.137(4) 0.000 0.048(3) 0.000
N1 0.039(3) 0.032(2) 0.036(3) -0.003(2) 0.024(2) 0.002(2)
N2 0.035(3) 0.029(2) 0.035(3) 0.0066(19) 0.021(2) 0.0077(19)
N3 0.025(2) 0.035(2) 0.034(3) -0.0057(19) 0.018(2) -0.0031(19)
N4 0.030(3) 0.037(3) 0.047(3) 0.005(2) 0.020(2) -0.002(2)
N5 0.042(3) 0.034(3) 0.052(3) -0.005(2) 0.035(3) -0.006(2)
N6 0.038(3) 0.033(3) 0.037(3) 0.001(2) 0.023(2) -0.002(2)
N7 0.033(3) 0.039(3) 0.040(3) 0.004(2) 0.024(2) 0.001(2)
N8 0.036(3) 0.040(3) 0.039(3) 0.005(2) 0.026(2) 0.005(2)
Ni1 0.0257(4) 0.0309(3) 0.0277(4) 0.0012(3) 0.0160(3) 0.0014(3)
Ni2 0.0262(4) 0.0314(3) 0.0324(4) 0.0027(3) 0.0186(3) 0.0007(3)
O1 0.024(2) 0.031(2) 0.032(2) 0.0048(15) 0.0157(18) 0.0007(15)
O2 0.024(2) 0.041(2) 0.023(2) 0.0029(15) 0.0108(17) 0.0014(16)
O3 0.036(2) 0.036(2) 0.035(2) -0.0077(17) 0.018(2) -0.0085(17)
O4 0.027(2) 0.040(2) 0.038(2) 0.0057(17) 0.0204(19) 0.0026(16)
O5 0.026(2) 0.038(2) 0.029(2) 0.0032(16) 0.0156(17) 0.0031(16)
O6 0.037(2) 0.034(2) 0.041(2) -0.0025(17) 0.026(2) -0.0067(17)
O7 0.031(2) 0.065(3) 0.040(3) 0.014(2) 0.019(2) 0.006(2)
O9 0.091(12) 0.122(13) 0.26(2) 0.099(14) 0.112(14) 0.025(10)
O10 0.25(3) 0.079(12) 0.32(3) -0.034(16) 0.22(3) -0.022(14)
O11 0.074(13) 0.061(11) 0.89(9) -0.09(2) 0.08(3) -0.046(10)
O12 0.123(16) 0.33(3) 0.138(18) -0.08(2) 0.105(15) -0.028(19)
O13 0.60(6) 0.071(12) 0.30(3) 0.000 0.13(3) 0.000
O14 0.073(6) 0.272(14) 0.206(12) -0.078(11) 0.052(7) 0.020(8)
O15 0.053(3) 0.045(3) 0.061(3) -0.004(2) 0.029(3) -0.004(2)
O16 0.078(6) 0.269(14) 0.160(10) -0.004(9) 0.051(7) -0.008(8)
O17 0.167(11) 0.250(13) 0.182(11) 0.109(11) 0.112(9) 0.045(10)
O18 0.137(8) 0.105(6) 0.168(9) 0.051(6) 0.095(7) 0.035(6)
O19 0.125(8) 0.149(9) 0.251(14) 0.014(9) 0.073(9) 0.028(7)
Pr1 0.02427(17) 0.02922(16) 0.02770(17) 0.00043(12) 0.01458(13) -0.00144(12)

loop_
_atom_type_symbol
_atom_type_description
_atom_type_scat_dispersion_real
_atom_type_scat_dispersion_imag
_atom_type_scat_source
C C 0.0033 0.0016 'International Tables Vol C Tables 4.2.6.8 and 6.1.1.4'
H H 0.0000 0.0000 'International Tables Vol C Tables 4.2.6.8 and 6.1.1.4'
Cl Cl 0.1484 0.1585 'International Tables Vol C Tables 4.2.6.8 and 6.1.1.4'
N N 0.0061 0.0033 'International Tables Vol C Tables 4.2.6.8 and 6.1.1.4'
Ni Ni 0.3393 1.1124 'International Tables Vol C Tables 4.2.6.8 and 6.1.1.4'
O O 0.0106 0.0060 'International Tables Vol C Tables 4.2.6.8 and 6.1.1.4'
Pr Pr -0.2180 2.8214 'International Tables Vol C Tables 4.2.6.8 and 6.1.1.4'

loop_
_geom_angle_atom_site_label_1
_geom_angle_atom_site_label_2
_geom_angle_atom_site_label_3
_geom_angle
_geom_angle_site_symmetry_1
_geom_angle_site_symmetry_3
_geom_angle_publ_flag
O1 C1 C2 120.3(6) . . ?
O1 C1 C6 119.9(5) . . ?
C2 C1 C6 119.8(5) . . ?
C3 C2 C1 119.3(7) . . ?
C4 C3 C2 121.6(7) . . ?
C5 C4 C3 118.0(7) . . ?
C4 C5 C6 122.6(7) . . ?
C5 C6 C1 118.7(6) . . ?
C5 C6 C7 122.6(6) . . ?
C1 C6 C7 118.8(5) . . ?
C6 C7 N1 112.7(5) . . ?
N1 C8 C9 110.8(5) . . ?
N7 C9 C8 110.5(5) . . ?
O2 C10 C11 120.2(5) . . ?
O2 C10 C15 121.0(5) . . ?
C11 C10 C15 118.8(5) . . ?
C12 C11 C10 120.3(6) . . ?
C13 C12 C11 119.9(6) . . ?
C14 C13 C12 120.9(6) . . ?
C13 C14 C15 120.7(7) . . ?
C14 C15 C10 119.2(6) . . ?
C14 C15 C16 121.1(6) . . ?
C10 C15 C16 119.7(5) . . ?
N2 C16 C15 109.0(5) . . ?
N2 C17 C18 107.1(5) . . ?
N7 C18 C17 112.7(5) . . ?
O3 C19 C20 121.7(6) . . ?
O3 C19 C24 119.8(5) . . ?
C20 C19 C24 118.5(5) . . ?
C21 C20 C19 121.7(6) . . ?
C22 C21 C20 119.7(6) . . ?
C21 C22 C23 119.9(6) . . ?
C24 C23 C22 120.9(6) . . ?
C23 C24 C19 119.2(6) . . ?
C23 C24 C25 123.0(5) . . ?
C19 C24 C25 117.8(5) . . ?
C24 C25 N3 114.3(5) . . ?
N3 C26 C27 109.4(5) . . ?
N7 C27 C26 109.2(5) . . ?
N8 C45 C44 110.5(5) . . ?
N5 C44 C45 111.3(5) . . ?
C42 C43 N5 113.4(5) . . ?
C41 C42 C37 118.5(6) . . ?
C41 C42 C43 121.7(6) . . ?
C37 C42 C43 119.9(6) . . ?
O5 C37 C38 122.0(6) . . ?
O5 C37 C42 119.0(5) . . ?
C38 C37 C42 119.0(6) . . ?
C37 C38 C39 121.5(7) . . ?
C40 C39 C38 119.5(7) . . ?
C41 C40 C39 119.6(7) . . ?
C40 C41 C42 121.8(7) . . ?
N8 C36 C35 113.0(5) . . ?
N4 C35 C36 109.2(5) . . ?
N4 C34 C33 110.1(5) . . ?
C32 C33 C28 120.3(6) . . ?
C32 C33 C34 118.7(5) . . ?
C28 C33 C34 120.9(5) . . ?
O4 C28 C29 119.9(5) . . ?
O4 C28 C33 121.6(5) . . ?
C29 C28 C33 118.5(5) . . ?
C30 C29 C28 120.4(6) . . ?
C31 C30 C29 121.1(6) . . ?
C30 C31 C32 119.0(6) . . ?
C31 C32 C33 120.4(6) . . ?
N8 C54 C53 109.8(5) . . ?
N6 C53 C54 109.9(5) . . ?
N6 C52 C51 112.9(5) . . ?
C50 C51 C46 119.6(6) . . ?
C50 C51 C52 122.4(6) . . ?
C46 C51 C52 118.0(5) . . ?
O6 C46 C47 121.7(5) . . ?
O6 C46 C51 119.7(5) . . ?
C47 C46 C51 118.6(5) . . ?
C48 C47 C46 120.1(6) . . ?
C49 C48 C47 121.2(6) . . ?
C48 C49 C50 119.2(6) . . ?
C49 C50 C51 121.3(6) . . ?
O8 Cl1 O9 104.1(16) . . ?
O8 Cl1 O10 116.2(17) . . ?
O9 Cl1 O10 108.9(14) . . ?
O8 Cl1 O11 77(2) . . ?
O9 Cl1 O11 95.6(18) . . ?
O10 Cl1 O11 147(2) . . ?
O13 Cl2 O14 120.5(6) . . ?
O13 Cl2 O14 120.5(5) . 2 ?
O14 Cl2 O14 119.1(11) . 2 ?
O13 Cl2 O12 83.0(11) . 2 ?
O14 Cl2 O12 96.0(10) . 2 ?
O14 Cl2 O12 91.1(10) 2 2 ?
O13 Cl2 O12 83.0(11) . . ?
O14 Cl2 O12 91.1(10) . . ?
O14 Cl2 O12 96.0(10) 2 . ?
O12 Cl2 O12 166(2) 2 . ?
C8 N1 C7 114.1(5) . . ?
C8 N1 Ni1 108.0(4) . . ?
C7 N1 Ni1 111.8(3) . . ?
C17 N2 C16 114.1(4) . . ?
C17 N2 Ni1 104.8(3) . . ?
C16 N2 Ni1 112.2(4) . . ?
C26 N3 C25 110.9(4) . . ?
C26 N3 Ni1 110.1(3) . . ?
C25 N3 Ni1 125.9(3) . . ?
C34 N4 C35 113.9(5) . . ?
C34 N4 Ni2 111.5(4) . . ?
C35 N4 Ni2 104.7(4) . . ?
C43 N5 C44 113.4(5) . . ?
C43 N5 Ni2 112.5(4) . . ?
C44 N5 Ni2 107.2(4) . . ?
C53 N6 C52 111.9(5) . . ?
C53 N6 Ni2 110.5(4) . . ?
C52 N6 Ni2 127.5(4) . . ?
C9 N7 C27 111.5(5) . . ?
C9 N7 C18 111.1(5) . . ?
C27 N7 C18 112.6(5) . . ?
C9 N7 Ni1 106.8(4) . . ?
C27 N7 Ni1 106.8(4) . . ?
C18 N7 Ni1 107.7(4) . . ?
C45 N8 C36 111.4(5) . . ?
C45 N8 C54 112.5(5) . . ?
C36 N8 C54 111.6(5) . . ?
C45 N8 Ni2 106.7(4) . . ?
C36 N8 Ni2 108.2(4) . . ?
C54 N8 Ni2 106.0(4) . . ?
O2 Ni1 N2 91.18(17) . . ?
O2 Ni1 O1 81.32(15) . . ?
N2 Ni1 O1 172.21(18) . . ?
O2 Ni1 N7 174.11(17) . . ?
N2 Ni1 N7 83.11(19) . . ?
O1 Ni1 N7 104.32(17) . . ?
O2 Ni1 N1 97.22(18) . . ?
N2 Ni1 N1 92.95(19) . . ?
O1 Ni1 N1 90.11(17) . . ?
N7 Ni1 N1 84.6(2) . . ?
O2 Ni1 N3 98.96(17) . . ?
N2 Ni1 N3 99.02(18) . . ?
O1 Ni1 N3 80.19(16) . . ?
N7 Ni1 N3 80.57(19) . . ?
N1 Ni1 N3 159.62(19) . . ?
O4 Ni2 O5 81.10(16) . . ?
O4 Ni2 N4 92.30(18) . . ?
O5 Ni2 N4 172.80(19) . . ?
O4 Ni2 N8 176.09(18) . . ?
O5 Ni2 N8 102.75(18) . . ?
N4 Ni2 N8 83.8(2) . . ?
O4 Ni2 N5 96.15(18) . . ?
O5 Ni2 N5 89.99(18) . . ?
N4 Ni2 N5 93.6(2) . . ?
N8 Ni2 N5 84.6(2) . . ?
O4 Ni2 N6 99.10(17) . . ?
O5 Ni2 N6 79.48(17) . . ?
N4 Ni2 N6 98.9(2) . . ?
N8 Ni2 N6 81.11(19) . . ?
N5 Ni2 N6 159.8(2) . . ?
C1 O1 Ni1 117.3(4) . . ?
C1 O1 Pr1 131.1(3) . . ?
Ni1 O1 Pr1 103.18(15) . . ?
C10 O2 Ni1 117.1(4) . . ?
C10 O2 Pr1 132.9(4) . . ?
Ni1 O2 Pr1 106.51(15) . . ?
C19 O3 Pr1 173.1(4) . . ?
C28 O4 Ni2 119.3(4) . . ?
C28 O4 Pr1 132.8(4) . . ?
Ni2 O4 Pr1 106.33(16) . . ?
C37 O5 Ni2 119.5(4) . . ?
C37 O5 Pr1 125.7(4) . . ?
Ni2 O5 Pr1 105.00(15) . . ?
C46 O6 Pr1 173.1(4) . . ?
C55 O7 Pr1 125.8(4) . . ?
Cl1 O8 O11 54.6(17) . . ?
Cl1 O11 O8 48.1(11) . . ?
O6 Pr1 O3 171.98(15) . . ?
O6 Pr1 O2 93.86(14) . . ?
O3 Pr1 O2 92.91(14) . . ?
O6 Pr1 O4 93.65(14) . . ?
O3 Pr1 O4 91.75(14) . . ?
O2 Pr1 O4 79.92(13) . . ?
O6 Pr1 O5 83.97(14) . . ?
O3 Pr1 O5 92.96(14) . . ?
O2 Pr1 O5 144.73(13) . . ?
O4 Pr1 O5 65.16(13) . . ?
O6 Pr1 O1 90.91(13) . . ?
O3 Pr1 O1 87.96(14) . . ?
O2 Pr1 O1 65.79(12) . . ?
O4 Pr1 O1 145.64(13) . . ?
O5 Pr1 O1 149.17(12) . . ?
O6 Pr1 O7 88.28(15) . . ?
O3 Pr1 O7 83.77(15) . . ?
O2 Pr1 O7 140.05(14) . . ?
O4 Pr1 O7 139.82(14) . . ?
O5 Pr1 O7 75.18(13) . . ?
O1 Pr1 O7 74.30(13) . . ?

loop_
_geom_bond_atom_site_label_1
_geom_bond_atom_site_label_2
_geom_bond_distance
_geom_bond_site_symmetry_2
_geom_bond_publ_flag
C1 O1 1.361(6) . ?
C1 C2 1.392(8) . ?
C1 C6 1.401(8) . ?
C2 C3 1.386(9) . ?
C3 C4 1.381(11) . ?
C4 C5 1.374(11) . ?
C5 C6 1.379(8) . ?
C6 C7 1.478(9) . ?
C7 N1 1.519(8) . ?
C8 N1 1.483(8) . ?
C8 C9 1.541(9) . ?
C9 N7 1.474(7) . ?
C10 O2 1.327(6) . ?
C10 C11 1.404(8) . ?
C10 C15 1.414(8) . ?
C11 C12 1.397(9) . ?
C12 C13 1.374(10) . ?
C13 C14 1.372(10) . ?
C14 C15 1.402(8) . ?
C15 C16 1.490(8) . ?
C16 N2 1.491(7) . ?
C17 N2 1.486(7) . ?
C17 C18 1.518(8) . ?
C18 N7 1.508(8) . ?
C19 O3 1.325(6) . ?
C19 C20 1.401(8) . ?
C19 C24 1.409(8) . ?
C20 C21 1.381(8) . ?
C21 C22 1.375(9) . ?
C22 C23 1.399(9) . ?
C23 C24 1.391(8) . ?
C24 C25 1.491(8) . ?
C25 N3 1.495(7) . ?
C26 N3 1.486(7) . ?
C26 C27 1.532(8) . ?
C27 N7 1.479(8) . ?
C45 N8 1.476(8) . ?
C45 C44 1.520(9) . ?
C44 N5 1.504(8) . ?
C43 C42 1.473(9) . ?
C43 N5 1.497(8) . ?
C42 C41 1.392(9) . ?
C42 C37 1.420(9) . ?
C37 O5 1.339(7) . ?
C37 C38 1.384(9) . ?
C38 C39 1.395(10) . ?
C39 C40 1.386(12) . ?
C40 C41 1.384(12) . ?
C36 N8 1.489(8) . ?
C36 C35 1.528(9) . ?
C35 N4 1.485(8) . ?
C34 N4 1.466(8) . ?
C34 C33 1.506(8) . ?
C33 C32 1.393(8) . ?
C33 C28 1.403(8) . ?
C28 O4 1.343(7) . ?
C28 C29 1.385(8) . ?
C29 C30 1.385(9) . ?
C30 C31 1.381(9) . ?
C31 C32 1.383(9) . ?
C54 N8 1.492(8) . ?
C54 C53 1.519(9) . ?
C53 N6 1.473(7) . ?
C52 N6 1.487(7) . ?
C52 C51 1.490(8) . ?
C51 C50 1.396(8) . ?
C51 C46 1.414(8) . ?
C46 O6 1.334(6) . ?
C46 C47 1.404(8) . ?
C47 C48 1.393(9) . ?
C48 C49 1.377(9) . ?
C49 C50 1.381(9) . ?
C55 O7 1.456(8) . ?
C56 O15 1.374(8) . ?
C57 O16 1.399(15) . ?
C58 O17 1.232(16) . ?
C59 O18 1.273(17) . ?
Cl1 O8 1.27(3) . ?
Cl1 O9 1.326(15) . ?
Cl1 O10 1.35(2) . ?
Cl1 O11 1.39(2) . ?
Cl2 O13 1.304(17) . ?
Cl2 O14 1.440(10) . ?
Cl2 O14 1.440(10) 2 ?
Cl2 O12 1.564(18) 2 ?
Cl2 O12 1.564(18) . ?
N1 Ni1 2.108(5) . ?
N2 Ni1 2.089(5) . ?
N3 Ni1 2.192(5) . ?
N4 Ni2 2.091(5) . ?
N5 Ni2 2.113(5) . ?
N6 Ni2 2.169(5) . ?
N7 Ni1 2.108(5) . ?
N8 Ni2 2.112(5) . ?
Ni1 O2 2.046(4) . ?
Ni1 O1 2.095(4) . ?
Ni2 O4 2.045(4) . ?
Ni2 O5 2.070(4) . ?
O1 Pr1 2.510(4) . ?
O2 Pr1 2.458(4) . ?
O3 Pr1 2.285(4) . ?
O4 Pr1 2.476(4) . ?
O5 Pr1 2.492(4) . ?
O6 Pr1 2.259(4) . ?
O7 Pr1 2.541(4) . ?
O8 O11 1.67(3) . ?

loop_
_geom_torsion_atom_site_label_1
_geom_torsion_atom_site_label_2
_geom_torsion_atom_site_label_3
_geom_torsion_atom_site_label_4
_geom_torsion
_geom_torsion_site_symmetry_1
_geom_torsion_site_symmetry_2
_geom_torsion_site_symmetry_3
_geom_torsion_site_symmetry_4
_geom_torsion_publ_flag
O1 C1 C2 C3 -178.5(6) . . . . ?
C6 C1 C2 C3 1.8(9) . . . . ?
C1 C2 C3 C4 -2.4(10) . . . . ?
C2 C3 C4 C5 1.8(11) . . . . ?
C3 C4 C5 C6 -0.7(11) . . . . ?
C4 C5 C6 C1 0.2(10) . . . . ?
C4 C5 C6 C7 178.9(7) . . . . ?
O1 C1 C6 C5 179.6(6) . . . . ?
C2 C1 C6 C5 -0.8(9) . . . . ?
O1 C1 C6 C7 0.9(9) . . . . ?
C2 C1 C6 C7 -179.4(6) . . . . ?
C5 C6 C7 N1 -115.2(6) . . . . ?
C1 C6 C7 N1 63.4(7) . . . . ?
N1 C8 C9 N7 -50.0(7) . . . . ?
O2 C10 C11 C12 177.1(6) . . . . ?
C15 C10 C11 C12 -3.5(9) . . . . ?
C10 C11 C12 C13 1.6(11) . . . . ?
C11 C12 C13 C14 0.2(11) . . . . ?
C12 C13 C14 C15 -0.1(11) . . . . ?
C13 C14 C15 C10 -1.8(10) . . . . ?
C13 C14 C15 C16 177.2(6) . . . . ?
O2 C10 C15 C14 -177.1(5) . . . . ?
C11 C10 C15 C14 3.5(9) . . . . ?
O2 C10 C15 C16 3.9(8) . . . . ?
C11 C10 C15 C16 -175.5(5) . . . . ?
C14 C15 C16 N2 -118.0(6) . . . . ?
C10 C15 C16 N2 61.0(7) . . . . ?
N2 C17 C18 N7 -48.1(7) . . . . ?
O3 C19 C20 C21 178.6(6) . . . . ?
C24 C19 C20 C21 -2.0(9) . . . . ?
C19 C20 C21 C22 -0.6(9) . . . . ?
C20 C21 C22 C23 2.4(9) . . . . ?
C21 C22 C23 C24 -1.7(9) . . . . ?
C22 C23 C24 C19 -0.9(9) . . . . ?
C22 C23 C24 C25 178.6(5) . . . . ?
O3 C19 C24 C23 -177.9(5) . . . . ?
C20 C19 C24 C23 2.7(8) . . . . ?
O3 C19 C24 C25 2.6(8) . . . . ?
C20 C19 C24 C25 -176.8(5) . . . . ?
C23 C24 C25 N3 112.5(6) . . . . ?
C19 C24 C25 N3 -68.1(7) . . . . ?
N3 C26 C27 N7 50.4(6) . . . . ?
N8 C45 C44 N5 -50.6(8) . . . . ?
N5 C43 C42 C41 -118.8(7) . . . . ?
N5 C43 C42 C37 60.7(8) . . . . ?
C41 C42 C37 O5 -179.0(6) . . . . ?
C43 C42 C37 O5 1.5(9) . . . . ?
C41 C42 C37 C38 2.0(9) . . . . ?
C43 C42 C37 C38 -177.6(6) . . . . ?
O5 C37 C38 C39 178.6(6) . . . . ?
C42 C37 C38 C39 -2.3(10) . . . . ?
C37 C38 C39 C40 0.2(11) . . . . ?
C38 C39 C40 C41 2.3(12) . . . . ?
C39 C40 C41 C42 -2.7(12) . . . . ?
C37 C42 C41 C40 0.5(11) . . . . ?
C43 C42 C41 C40 -180.0(7) . . . . ?
N8 C36 C35 N4 -45.0(7) . . . . ?
N4 C34 C33 C32 -123.1(6) . . . . ?
N4 C34 C33 C28 60.6(8) . . . . ?
C32 C33 C28 O4 -175.3(6) . . . . ?
C34 C33 C28 O4 1.0(9) . . . . ?
C32 C33 C28 C29 4.0(9) . . . . ?
C34 C33 C28 C29 -179.7(6) . . . . ?
O4 C28 C29 C30 174.2(6) . . . . ?
C33 C28 C29 C30 -5.1(9) . . . . ?
C28 C29 C30 C31 2.1(10) . . . . ?
C29 C30 C31 C32 2.1(11) . . . . ?
C30 C31 C32 C33 -3.2(10) . . . . ?
C28 C33 C32 C31 0.1(10) . . . . ?
C34 C33 C32 C31 -176.3(6) . . . . ?
N8 C54 C53 N6 49.7(7) . . . . ?
N6 C52 C51 C50 111.0(6) . . . . ?
N6 C52 C51 C46 -66.7(7) . . . . ?
C50 C51 C46 O6 -179.2(5) . . . . ?
C52 C51 C46 O6 -1.4(8) . . . . ?
C50 C51 C46 C47 1.4(9) . . . . ?
C52 C51 C46 C47 179.2(5) . . . . ?
O6 C46 C47 C48 178.0(6) . . . . ?
C51 C46 C47 C48 -2.6(9) . . . . ?
C46 C47 C48 C49 2.3(10) . . . . ?
C47 C48 C49 C50 -0.5(10) . . . . ?
C48 C49 C50 C51 -0.8(9) . . . . ?
C46 C51 C50 C49 0.3(9) . . . . ?
C52 C51 C50 C49 -177.4(6) . . . . ?
C9 C8 N1 C7 -92.6(6) . . . . ?
C9 C8 N1 Ni1 32.4(6) . . . . ?
C6 C7 N1 C8 61.7(6) . . . . ?
C6 C7 N1 Ni1 -61.2(5) . . . . ?
C18 C17 N2 C16 175.1(5) . . . . ?
C18 C17 N2 Ni1 51.9(5) . . . . ?
C15 C16 N2 C17 176.4(5) . . . . ?
C15 C16 N2 Ni1 -64.5(5) . . . . ?
C27 C26 N3 C25 -167.9(5) . . . . ?
C27 C26 N3 Ni1 -23.9(6) . . . . ?
C24 C25 N3 C26 -85.0(6) . . . . ?
C24 C25 N3 Ni1 138.0(4) . . . . ?
C33 C34 N4 C35 176.4(5) . . . . ?
C33 C34 N4 Ni2 -65.3(5) . . . . ?
C36 C35 N4 C34 170.4(5) . . . . ?
C36 C35 N4 Ni2 48.4(6) . . . . ?
C42 C43 N5 C44 62.0(7) . . . . ?
C42 C43 N5 Ni2 -59.8(6) . . . . ?
C45 C44 N5 C43 -92.3(6) . . . . ?
C45 C44 N5 Ni2 32.5(6) . . . . ?
C54 C53 N6 C52 -172.5(5) . . . . ?
C54 C53 N6 Ni2 -24.0(6) . . . . ?
C51 C52 N6 C53 -80.7(6) . . . . ?
C51 C52 N6 Ni2 137.4(4) . . . . ?
C8 C9 N7 C27 156.3(5) . . . . ?
C8 C9 N7 C18 -77.3(6) . . . . ?
C8 C9 N7 Ni1 40.0(6) . . . . ?
C26 C27 N7 C9 -167.7(5) . . . . ?
C26 C27 N7 C18 66.7(6) . . . . ?
C26 C27 N7 Ni1 -51.4(5) . . . . ?
C17 C18 N7 C9 135.6(6) . . . . ?
C17 C18 N7 C27 -98.6(6) . . . . ?
C17 C18 N7 Ni1 18.9(6) . . . . ?
C44 C45 N8 C36 -77.2(7) . . . . ?
C44 C45 N8 C54 156.6(5) . . . . ?
C44 C45 N8 Ni2 40.8(6) . . . . ?
C35 C36 N8 C45 134.2(6) . . . . ?
C35 C36 N8 C54 -99.1(6) . . . . ?
C35 C36 N8 Ni2 17.2(6) . . . . ?
C53 C54 N8 C45 -166.0(5) . . . . ?
C53 C54 N8 C36 67.9(6) . . . . ?
C53 C54 N8 Ni2 -49.7(5) . . . . ?
C17 N2 Ni1 O2 145.0(4) . . . . ?
C16 N2 Ni1 O2 20.7(4) . . . . ?
C17 N2 Ni1 O1 129.3(12) . . . . ?
C16 N2 Ni1 O1 4.9(15) . . . . ?
C17 N2 Ni1 N7 -33.5(4) . . . . ?
C16 N2 Ni1 N7 -157.9(4) . . . . ?
C17 N2 Ni1 N1 -117.7(4) . . . . ?
C16 N2 Ni1 N1 118.0(4) . . . . ?
C17 N2 Ni1 N3 45.8(4) . . . . ?
C16 N2 Ni1 N3 -78.6(4) . . . . ?
C9 N7 Ni1 O2 -125.6(17) . . . . ?
C27 N7 Ni1 O2 115.0(17) . . . . ?
C18 N7 Ni1 O2 -6(2) . . . . ?
C9 N7 Ni1 N2 -111.2(4) . . . . ?
C27 N7 Ni1 N2 129.4(4) . . . . ?
C18 N7 Ni1 N2 8.2(4) . . . . ?
C9 N7 Ni1 O1 71.2(4) . . . . ?
C27 N7 Ni1 O1 -48.2(4) . . . . ?
C18 N7 Ni1 O1 -169.4(4) . . . . ?
C9 N7 Ni1 N1 -17.5(4) . . . . ?
C27 N7 Ni1 N1 -136.9(4) . . . . ?
C18 N7 Ni1 N1 101.9(4) . . . . ?
C9 N7 Ni1 N3 148.5(4) . . . . ?
C27 N7 Ni1 N3 29.1(4) . . . . ?
C18 N7 Ni1 N3 -92.1(4) . . . . ?
C8 N1 Ni1 O2 165.9(4) . . . . ?
C7 N1 Ni1 O2 -67.7(4) . . . . ?
C8 N1 Ni1 N2 74.3(4) . . . . ?
C7 N1 Ni1 N2 -159.3(4) . . . . ?
C8 N1 Ni1 O1 -112.8(4) . . . . ?
C7 N1 Ni1 O1 13.5(4) . . . . ?
C8 N1 Ni1 N7 -8.4(4) . . . . ?
C7 N1 Ni1 N7 117.9(4) . . . . ?
C8 N1 Ni1 N3 -51.8(7) . . . . ?
C7 N1 Ni1 N3 74.6(7) . . . . ?
C26 N3 Ni1 O2 -176.6(4) . . . . ?
C25 N3 Ni1 O2 -39.3(5) . . . . ?
C26 N3 Ni1 N2 -83.9(4) . . . . ?
C25 N3 Ni1 N2 53.4(5) . . . . ?
C26 N3 Ni1 O1 103.9(4) . . . . ?
C25 N3 Ni1 O1 -118.8(4) . . . . ?
C26 N3 Ni1 N7 -2.5(4) . . . . ?
C25 N3 Ni1 N7 134.8(5) . . . . ?
C26 N3 Ni1 N1 41.3(7) . . . . ?
C25 N3 Ni1 N1 178.6(5) . . . . ?
C34 N4 Ni2 O4 24.9(4) . . . . ?
C35 N4 Ni2 O4 148.5(4) . . . . ?
C34 N4 Ni2 O5 1.4(17) . . . . ?
C35 N4 Ni2 O5 125.0(14) . . . . ?
C34 N4 Ni2 N8 -154.7(4) . . . . ?
C35 N4 Ni2 N8 -31.1(4) . . . . ?
C34 N4 Ni2 N5 121.2(4) . . . . ?
C35 N4 Ni2 N5 -115.2(4) . . . . ?
C34 N4 Ni2 N6 -74.7(4) . . . . ?
C35 N4 Ni2 N6 48.9(4) . . . . ?
C45 N8 Ni2 O4 -119(3) . . . . ?
C36 N8 Ni2 O4 1(3) . . . . ?
C54 N8 Ni2 O4 121(3) . . . . ?
C45 N8 Ni2 O5 70.8(4) . . . . ?
C36 N8 Ni2 O5 -169.1(4) . . . . ?
C54 N8 Ni2 O5 -49.3(4) . . . . ?
C45 N8 Ni2 N4 -112.1(4) . . . . ?
C36 N8 Ni2 N4 7.9(4) . . . . ?
C54 N8 Ni2 N4 127.7(4) . . . . ?
C45 N8 Ni2 N5 -17.9(4) . . . . ?
C36 N8 Ni2 N5 102.1(4) . . . . ?
C54 N8 Ni2 N5 -138.0(4) . . . . ?
C45 N8 Ni2 N6 147.8(4) . . . . ?
C36 N8 Ni2 N6 -92.1(4) . . . . ?
C54 N8 Ni2 N6 27.7(4) . . . . ?
C43 N5 Ni2 O4 -66.5(4) . . . . ?
C44 N5 Ni2 O4 168.2(4) . . . . ?
C43 N5 Ni2 O5 14.6(4) . . . . ?
C44 N5 Ni2 O5 -110.7(4) . . . . ?
C43 N5 Ni2 N4 -159.2(4) . . . . ?
C44 N5 Ni2 N4 75.5(4) . . . . ?
C43 N5 Ni2 N8 117.4(4) . . . . ?
C44 N5 Ni2 N8 -7.9(4) . . . . ?
C43 N5 Ni2 N6 72.6(7) . . . . ?
C44 N5 Ni2 N6 -52.7(8) . . . . ?
C53 N6 Ni2 O4 -178.2(4) . . . . ?
C52 N6 Ni2 O4 -35.9(5) . . . . ?
C53 N6 Ni2 O5 102.7(4) . . . . ?
C52 N6 Ni2 O5 -115.0(5) . . . . ?
C53 N6 Ni2 N4 -84.4(4) . . . . ?
C52 N6 Ni2 N4 57.9(5) . . . . ?
C53 N6 Ni2 N8 -2.1(4) . . . . ?
C52 N6 Ni2 N8 140.1(5) . . . . ?
C53 N6 Ni2 N5 43.2(8) . . . . ?
C52 N6 Ni2 N5 -174.6(5) . . . . ?
C2 C1 O1 Ni1 126.8(5) . . . . ?
C6 C1 O1 Ni1 -53.6(6) . . . . ?
C2 C1 O1 Pr1 -91.0(6) . . . . ?
C6 C1 O1 Pr1 88.6(6) . . . . ?
O2 Ni1 O1 C1 137.5(4) . . . . ?
N2 Ni1 O1 C1 153.4(12) . . . . ?
N7 Ni1 O1 C1 -44.2(4) . . . . ?
N1 Ni1 O1 C1 40.2(4) . . . . ?
N3 Ni1 O1 C1 -121.8(4) . . . . ?
O2 Ni1 O1 Pr1 -14.18(15) . . . . ?
N2 Ni1 O1 Pr1 1.7(13) . . . . ?
N7 Ni1 O1 Pr1 164.10(17) . . . . ?
N1 Ni1 O1 Pr1 -111.46(18) . . . . ?
N3 Ni1 O1 Pr1 86.56(17) . . . . ?
C11 C10 O2 Ni1 126.6(5) . . . . ?
C15 C10 O2 Ni1 -52.8(6) . . . . ?
C11 C10 O2 Pr1 -28.9(8) . . . . ?
C15 C10 O2 Pr1 151.7(4) . . . . ?
N2 Ni1 O2 C10 35.3(4) . . . . ?
O1 Ni1 O2 C10 -146.8(4) . . . . ?
N7 Ni1 O2 C10 49.7(19) . . . . ?
N1 Ni1 O2 C10 -57.8(4) . . . . ?
N3 Ni1 O2 C10 134.6(4) . . . . ?
N2 Ni1 O2 Pr1 -163.16(18) . . . . ?
O1 Ni1 O2 Pr1 14.71(15) . . . . ?
N7 Ni1 O2 Pr1 -148.8(17) . . . . ?
N1 Ni1 O2 Pr1 103.72(18) . . . . ?
N3 Ni1 O2 Pr1 -63.83(18) . . . . ?
C20 C19 O3 Pr1 -104(3) . . . . ?
C24 C19 O3 Pr1 76(3) . . . . ?
C29 C28 O4 Ni2 136.4(5) . . . . ?
C33 C28 O4 Ni2 -44.4(7) . . . . ?
C29 C28 O4 Pr1 -27.6(8) . . . . ?
C33 C28 O4 Pr1 151.7(4) . . . . ?
O5 Ni2 O4 C28 -155.1(4) . . . . ?
N4 Ni2 O4 C28 27.7(4) . . . . ?
N8 Ni2 O4 C28 34(3) . . . . ?
N5 Ni2 O4 C28 -66.1(4) . . . . ?
N6 Ni2 O4 C28 127.1(4) . . . . ?
O5 Ni2 O4 Pr1 12.64(16) . . . . ?
N4 Ni2 O4 Pr1 -164.47(19) . . . . ?
N8 Ni2 O4 Pr1 -158(3) . . . . ?
N5 Ni2 O4 Pr1 101.7(2) . . . . ?
N6 Ni2 O4 Pr1 -65.1(2) . . . . ?
C38 C37 O5 Ni2 126.7(5) . . . . ?
C42 C37 O5 Ni2 -52.3(7) . . . . ?
C38 C37 O5 Pr1 -92.7(6) . . . . ?
C42 C37 O5 Pr1 88.2(6) . . . . ?
O4 Ni2 O5 C37 135.2(4) . . . . ?
N4 Ni2 O5 C37 158.9(13) . . . . ?
N8 Ni2 O5 C37 -45.5(4) . . . . ?
N5 Ni2 O5 C37 39.0(4) . . . . ?
N6 Ni2 O5 C37 -123.7(4) . . . . ?
O4 Ni2 O5 Pr1 -12.48(16) . . . . ?
N4 Ni2 O5 Pr1 11.2(15) . . . . ?
N8 Ni2 O5 Pr1 166.86(17) . . . . ?
N5 Ni2 O5 Pr1 -108.71(18) . . . . ?
N6 Ni2 O5 Pr1 88.58(18) . . . . ?
C47 C46 O6 Pr1 -101(3) . . . . ?
C51 C46 O6 Pr1 79(3) . . . . ?
O9 Cl1 O8 O11 93(2) . . . . ?
O10 Cl1 O8 O11 -148(2) . . . . ?
O9 Cl1 O11 O8 -103.2(16) . . . . ?
O10 Cl1 O11 O8 119(3) . . . . ?
C46 O6 Pr1 O3 44(4) . . . . ?
C46 O6 Pr1 O2 -168(3) . . . . ?
C46 O6 Pr1 O4 -88(3) . . . . ?
C46 O6 Pr1 O5 -23(3) . . . . ?
C46 O6 Pr1 O1 126(3) . . . . ?
C46 O6 Pr1 O7 52(3) . . . . ?
C19 O3 Pr1 O6 56(4) . . . . ?
C19 O3 Pr1 O2 -91(3) . . . . ?
C19 O3 Pr1 O4 -171(3) . . . . ?
C19 O3 Pr1 O5 123(3) . . . . ?
C19 O3 Pr1 O1 -26(3) . . . . ?
C19 O3 Pr1 O7 49(3) . . . . ?
C10 O2 Pr1 O6 54.8(5) . . . . ?
Ni1 O2 Pr1 O6 -102.55(17) . . . . ?
C10 O2 Pr1 O3 -129.5(5) . . . . ?
Ni1 O2 Pr1 O3 73.16(18) . . . . ?
C10 O2 Pr1 O4 -38.2(5) . . . . ?
Ni1 O2 Pr1 O4 164.43(18) . . . . ?
C10 O2 Pr1 O5 -30.2(6) . . . . ?
Ni1 O2 Pr1 O5 172.45(16) . . . . ?
C10 O2 Pr1 O1 144.1(5) . . . . ?
Ni1 O2 Pr1 O1 -13.29(14) . . . . ?
C10 O2 Pr1 O7 146.7(4) . . . . ?
Ni1 O2 Pr1 O7 -10.6(3) . . . . ?
C28 O4 Pr1 O6 -124.3(5) . . . . ?
Ni2 O4 Pr1 O6 70.22(18) . . . . ?
C28 O4 Pr1 O3 61.6(5) . . . . ?
Ni2 O4 Pr1 O3 -103.86(18) . . . . ?
C28 O4 Pr1 O2 -31.1(5) . . . . ?
Ni2 O4 Pr1 O2 163.49(19) . . . . ?
C28 O4 Pr1 O5 154.0(5) . . . . ?
Ni2 O4 Pr1 O5 -11.41(14) . . . . ?
C28 O4 Pr1 O1 -27.4(6) . . . . ?
Ni2 O4 Pr1 O1 167.19(16) . . . . ?
C28 O4 Pr1 O7 144.0(5) . . . . ?
Ni2 O4 Pr1 O7 -21.4(3) . . . . ?
C37 O5 Pr1 O6 129.3(4) . . . . ?
Ni2 O5 Pr1 O6 -85.66(17) . . . . ?
C37 O5 Pr1 O3 -43.3(4) . . . . ?
Ni2 O5 Pr1 O3 101.77(17) . . . . ?
C37 O5 Pr1 O2 -142.6(4) . . . . ?
Ni2 O5 Pr1 O2 2.5(3) . . . . ?
C37 O5 Pr1 O4 -133.8(5) . . . . ?
Ni2 O5 Pr1 O4 11.20(14) . . . . ?
C37 O5 Pr1 O1 47.7(5) . . . . ?
Ni2 O5 Pr1 O1 -167.26(17) . . . . ?
C37 O5 Pr1 O7 39.5(4) . . . . ?
Ni2 O5 Pr1 O7 -175.5(2) . . . . ?
C1 O1 Pr1 O6 -39.4(5) . . . . ?
Ni1 O1 Pr1 O6 106.59(16) . . . . ?
C1 O1 Pr1 O3 132.7(5) . . . . ?
Ni1 O1 Pr1 O3 -81.35(16) . . . . ?
C1 O1 Pr1 O2 -133.2(5) . . . . ?
Ni1 O1 Pr1 O2 12.77(13) . . . . ?
C1 O1 Pr1 O4 -137.2(4) . . . . ?
Ni1 O1 Pr1 O4 8.8(3) . . . . ?
C1 O1 Pr1 O5 40.3(6) . . . . ?
Ni1 O1 Pr1 O5 -173.70(18) . . . . ?
C1 O1 Pr1 O7 48.6(5) . . . . ?
Ni1 O1 Pr1 O7 -165.45(19) . . . . ?
C55 O7 Pr1 O6 -177.3(5) . . . . ?
C55 O7 Pr1 O3 1.7(5) . . . . ?
C55 O7 Pr1 O2 88.8(6) . . . . ?
C55 O7 Pr1 O4 -83.6(6) . . . . ?
C55 O7 Pr1 O5 -93.1(5) . . . . ?
C55 O7 Pr1 O1 91.3(5) . . . . ?
